data_4345725
loop_
_publ_author_name
'Batke, Sonja'
'Sietzen, Malte'
'Wadepohl, Hubert'
'Ballmann, Joachim'

_publ_section_title
;
 Synthesis of NPN-Coordinated Tantalum Alkyl Complexes and Their
 Hydrogenolysis: Isolation of a Terminal Tantalum Hydride Incorporating a
 Doubly Cyclometalated NPN Scaffold
;
_journal_name_full 'Inorganic Chemistry'
_journal_paper_doi 10.1021/acs.inorgchem.7b00277
_journal_year 2017
_chemical_formula_moiety 'C44 H56 N2 P Si2 Ta, C7 H8'
_chemical_formula_sum 'C51 H64 N2 P Si2 Ta'
_chemical_formula_weight 973.14
_chemical_properties_physical 'air-sensitive, moisture-sensitive'
_space_group_crystal_system triclinic
_space_group_IT_number 2
_space_group_name_Hall '-P 1'
_space_group_name_H-M_alt 'P -1'
_symmetry_cell_setting triclinic
_symmetry_Int_Tables_number 2
_symmetry_space_group_name_Hall '-P 1'
_symmetry_space_group_name_H-M 'P -1'
_atom_sites_solution_hydrogens mixed
_atom_sites_solution_primary iterative
_atom_sites_solution_secondary difmap
_audit_block_code ba_ms13
_audit_creation_date
;
'Tue Jun 24 13:48:14 2014'
;
_audit_creation_method
;
Olex2 1.2
(compiled 2016.02.16 svn.r3265 for OlexSys, GUI svn.r5155)
;
_audit_update_record '29.06.2016 17:59:10 CEST UTC+02:00  encif 1.46'
_cell_angle_alpha 94.6661(18)
_cell_angle_beta 115.584(2)
_cell_angle_gamma 108.750(2)
_cell_formula_units_Z 2
_cell_length_a 13.0048(3)
_cell_length_b 14.5179(3)
_cell_length_c 14.9384(3)
_cell_measurement_reflns_used 24594
_cell_measurement_temperature 120(1)
_cell_measurement_theta_max 27.8890
_cell_measurement_theta_min 3.7660
_cell_volume 2327.47(11)
_computing_cell_refinement
;
CrysAlisPro, Agilent Technologies,
Version 1.171.37.33 (release 27-03-2014 CrysAlis171 .NET)
(compiled Mar 27 2014,17:12:48)
;
_computing_data_collection
;
CrysAlisPro, Agilent Technologies,
Version 1.171.37.33 (release 27-03-2014 CrysAlis171 .NET)
(compiled Mar 27 2014,17:12:48)
;
_computing_data_reduction
;
CrysAlisPro, Agilent Technologies,
Version 1.171.37.33 (release 27-03-2014 CrysAlis171 .NET)
(compiled Mar 27 2014,17:12:48)
;
_computing_molecular_graphics 'Olex2 (Dolomanov et al., 2009)'
_computing_publication_material 'encif (Wadepohl, 2009-15); encifer 1.5 (CCDC, 2014)'
_computing_structure_refinement 'ShelXL (Sheldrick, 2015)'
_computing_structure_solution 'SUPERFLIP (Palatinus, 2007-2009)'
_diffrn_ambient_environment 'perfluoro polyether oil / N~2~'
_diffrn_ambient_temperature 120(1)
_diffrn_detector 'CCD plate'
_diffrn_detector_area_resol_mean 7.9621
_diffrn_detector_type Eos
_diffrn_measured_fraction_theta_full 0.997
_diffrn_measured_fraction_theta_max 0.929
_diffrn_measurement_details
;
#__ type_ start__ end____ width___ exp.time_
  1 omega    4.00   45.00   0.5000   12.5000
omega____ theta____ kappa____ phi______ frames
    -       18.6942   77.0000   30.0000 82

#__ type_ start__ end____ width___ exp.time_
  2 omega    1.00   86.00   0.5000   12.5000
omega____ theta____ kappa____ phi______ frames
    -       18.6942   57.0000  150.0000 170

#__ type_ start__ end____ width___ exp.time_
  3 omega  -51.00   49.00   0.5000   12.5000
omega____ theta____ kappa____ phi______ frames
    -       18.6942  -77.0000   30.0000 200

#__ type_ start__ end____ width___ exp.time_
  4 omega   -3.00   25.00   0.5000   12.5000
omega____ theta____ kappa____ phi______ frames
    -       18.6942   57.0000  -60.0000 56

#__ type_ start__ end____ width___ exp.time_
  5 omega   -3.00   54.00   0.5000   12.5000
omega____ theta____ kappa____ phi______ frames
    -       18.6942   57.0000 -120.0000 114

#__ type_ start__ end____ width___ exp.time_
  6 omega  -51.00   11.00   0.5000   12.5000
omega____ theta____ kappa____ phi______ frames
    -       18.6942  -77.0000 -180.0000 124

#__ type_ start__ end____ width___ exp.time_
  7 omega  -50.00   49.00   0.5000   12.5000
omega____ theta____ kappa____ phi______ frames
    -       18.6942  -77.0000   90.0000 198

#__ type_ start__ end____ width___ exp.time_
  8 omega  -29.00   49.00   0.5000   12.5000
omega____ theta____ kappa____ phi______ frames
    -       18.6942  -77.0000 -150.0000 156

#__ type_ start__ end____ width___ exp.time_
  9 omega   -7.00   81.00   0.5000   12.5000
omega____ theta____ kappa____ phi______ frames
    -       18.6942   77.0000  -60.0000 176

#__ type_ start__ end____ width___ exp.time_
 10 omega   -3.00   86.00   0.5000   12.5000
omega____ theta____ kappa____ phi______ frames
    -       18.6942   57.0000   90.0000 178

#__ type_ start__ end____ width___ exp.time_
 11 omega  -40.00  -11.00   0.5000   12.5000
omega____ theta____ kappa____ phi______ frames
    -       18.6942  -77.0000  -30.0000 58

#__ type_ start__ end____ width___ exp.time_
 12 omega   22.00   49.00   0.5000   12.5000
omega____ theta____ kappa____ phi______ frames
    -       18.6942  -77.0000  -30.0000 54

#__ type_ start__ end____ width___ exp.time_
 13 omega   15.00   49.00   0.5000   12.5000
omega____ theta____ kappa____ phi______ frames
    -       18.6942  -77.0000  150.0000 68

#__ type_ start__ end____ width___ exp.time_
 14 omega    6.00   49.00   0.5000   12.5000
omega____ theta____ kappa____ phi______ frames
    -       18.6942  -77.0000 -120.0000 86

#__ type_ start__ end____ width___ exp.time_
 15 omega  -36.00   49.00   0.5000   12.5000
omega____ theta____ kappa____ phi______ frames
    -       18.6942  -77.0000  -90.0000 170

#__ type_ start__ end____ width___ exp.time_
 16 omega    9.00   49.00   0.5000   12.5000
omega____ theta____ kappa____ phi______ frames
    -       18.6942  -77.0000  -60.0000 80

#__ type_ start__ end____ width___ exp.time_
 17 omega   24.00   50.00   0.5000   12.5000
omega____ theta____ kappa____ phi______ frames
    -       18.6942  -80.0000  -49.8631 52

#__ type_ start__ end____ width___ exp.time_
 18 omega   -3.00   87.00   0.5000   12.5000
omega____ theta____ kappa____ phi______ frames
    -       18.6942   57.0000   60.0000 180

#__ type_ start__ end____ width___ exp.time_
 19 omega  -50.00   40.00   0.5000   12.5000
omega____ theta____ kappa____ phi______ frames
    -       18.6942  -57.0000  120.0000 180

#__ type_ start__ end____ width___ exp.time_
 20 omega  -50.00   40.00   0.5000   12.5000
omega____ theta____ kappa____ phi______ frames
    -       18.6942  -57.0000  -90.0000 180

#__ type_ start__ end____ width___ exp.time_
 21 omega   -3.00   28.00   0.5000   12.5000
omega____ theta____ kappa____ phi______ frames
    -       18.6942   57.0000 -180.0000 62

#__ type_ start__ end____ width___ exp.time_
 22 omega  -11.00   89.00   0.5000   12.5000
omega____ theta____ kappa____ phi______ frames
    -       18.6942   77.0000  -90.0000 200

;
_diffrn_measurement_device 'four-circle diffractometer'
_diffrn_measurement_device_type 'Agilent SuperNova, Dual, Cu at zero, Eos'
_diffrn_measurement_method '\w scans'
_diffrn_measurement_specimen_support 'polyimid foil'
_diffrn_orient_matrix_UB_11 -0.0093126000
_diffrn_orient_matrix_UB_12 0.0258677000
_diffrn_orient_matrix_UB_13 -0.0392432000
_diffrn_orient_matrix_UB_21 -0.0596885000
_diffrn_orient_matrix_UB_22 -0.0388360000
_diffrn_orient_matrix_UB_23 -0.0319442000
_diffrn_orient_matrix_UB_31 -0.0262651000
_diffrn_orient_matrix_UB_32 0.0259642000
_diffrn_orient_matrix_UB_33 0.0202006000
_diffrn_radiation_monochromator mirror
_diffrn_radiation_probe x-ray
_diffrn_radiation_type 'Mo K\a'
_diffrn_radiation_wavelength 0.71073
_diffrn_reflns_av_R_equivalents 0.0549
_diffrn_reflns_av_unetI/netI 0.0454
_diffrn_reflns_Laue_measured_fraction_full 0.997
_diffrn_reflns_Laue_measured_fraction_max 0.929
_diffrn_reflns_limit_h_max 17
_diffrn_reflns_limit_h_min -17
_diffrn_reflns_limit_k_max 19
_diffrn_reflns_limit_k_min -19
_diffrn_reflns_limit_l_max 19
_diffrn_reflns_limit_l_min -19
_diffrn_reflns_number 66038
_diffrn_reflns_point_group_measured_fraction_full 0.997
_diffrn_reflns_point_group_measured_fraction_max 0.929
_diffrn_reflns_theta_full 25.242
_diffrn_reflns_theta_max 28.976
_diffrn_reflns_theta_min 3.320
_diffrn_source 'microfocus X-Ray tube'
_exptl_absorpt_coefficient_mu 2.483
_exptl_absorpt_correction_T_max 0.871
_exptl_absorpt_correction_T_min 0.736
_exptl_absorpt_correction_type gaussian
_exptl_absorpt_process_details
;
CrysAlisPro, Agilent Technologies,
Version 1.171.37.33 (release 27-03-2014 CrysAlis171 .NET)
(compiled Mar 27 2014,17:12:48)
Numerical absorption correction based on gaussian integration over
            a multifaceted crystal model
Empirical absorption correction using spherical harmonics,
 implemented in SCALE3 ABSPACK scaling algorithm.
;
_exptl_crystal_colour yellow
_exptl_crystal_colour_primary yellow
_exptl_crystal_density_diffrn 1.389
_exptl_crystal_description irregular
_exptl_crystal_F_000 1000
_exptl_crystal_size_max 0.182
_exptl_crystal_size_mid 0.084
_exptl_crystal_size_min 0.068
_refine_diff_density_max 0.840
_refine_diff_density_min -1.753
_refine_diff_density_rms 0.117
_refine_ls_extinction_method none
_refine_ls_goodness_of_fit_ref 1.138
_refine_ls_hydrogen_treatment mixed
_refine_ls_matrix_type full
_refine_ls_number_parameters 528
_refine_ls_number_reflns 11469
_refine_ls_number_restraints 0
_refine_ls_restrained_S_all 1.138
_refine_ls_R_factor_all 0.0452
_refine_ls_R_factor_gt 0.0380
_refine_ls_shift/su_max 0.001
_refine_ls_shift/su_mean 0.000
_refine_ls_structure_factor_coef Fsqd
_refine_ls_weighting_details 'w=1/[\s^2^(Fo^2^)+(0.0265P)^2^+2.6253P] where P=(Fo^2^+2Fc^2^)/3'
_refine_ls_weighting_scheme calc
_refine_ls_wR_factor_gt 0.0714
_refine_ls_wR_factor_ref 0.0737
_reflns_Friedel_coverage 0.000
_reflns_number_gt 10509
_reflns_number_total 11469
_reflns_threshold_expression 'I > 2\s(I)'
_cod_data_source_file ic7b00277_si_002.cif
_cod_data_source_block ba_ms13
_cod_original_cell_volume 2327.47(10)
_cod_database_code 4345725
_audit_block_refno 2067
_audit_block_usercomment 'MS370, irregular, yellow'
_chemical_oxdiff_formula 'C51 H64 N2 P1 Si2 Ta1'
_chemical_oxdiff_usercomment 'MS370, irregular, yellow'
_shelx_space_group_comment
;
The symmetry employed for this shelxl refinement is uniquely defined
by the following loop, which should always be used as a source of
symmetry information in preference to the above space-group names.
They are only intended as comments.
;
_shelx_estimated_absorpt_t_max 0.789
_shelx_estimated_absorpt_t_min 0.789
_reflns_odcompleteness_completeness 99.77
_reflns_odcompleteness_iscentric 1
_reflns_odcompleteness_theta 26.32
_shelxl_version_number 2014/7
_olex2_refinement_description
;
1. Fixed Uiso
 At 1.2 times of:
  All C(H) groups, All C(H,H) groups
 At 1.5 times of:
  All C(H,H,H) groups
2.a Secondary CH2 refined with riding coordinates:
 C16(H16A,H16B), C37(H37A,H37B), C41(H41A,H41B)
2.b Aromatic/amide H refined with riding coordinates:
 C4(H4), C5(H5), C6(H6), C7(H7), C9(H9), C11(H11), C13(H13), C19(H19),
 C20(H20), C21(H21), C22(H22), C24(H24), C26(H26), C28(H28), C32(H32), C33(H33),
  C34(H34), C35(H35), C36(H36), C52(H52), C53(H53), C54(H54), C55(H55), C56(H56)
2.c Idealised Me refined as rotating group:
 C14(H14A,H14B,H14C), C15(H15A,H15B,H15C), C29(H29A,H29B,H29C), C30(H30A,H30B,
 H30C), C38(H38A,H38B,H38C), C39(H39A,H39B,H39C), C40(H40A,H40B,H40C), C42(H42A,
 H42B,H42C), C43(H43A,H43B,H43C), C44(H44A,H44B,H44C), C57(H57A,H57B,H57C)
;
_olex2_submission_special_instructions 'No special instructions were received'
_cell_oxdiff_length_a 13.0048(3)
_cell_oxdiff_length_b 14.5179(3)
_cell_oxdiff_length_c 14.9384(3)
_cell_oxdiff_angle_alpha 94.6661(18)
_cell_oxdiff_angle_beta 115.584(2)
_cell_oxdiff_angle_gamma 108.750(2)
_cell_oxdiff_volume 2327.47(8)
_cell_oxdiff_measurement_reflns_used 24594

loop_
_symmetry_equiv_pos_as_xyz
'x, y, z'
'-x, -y, -z'

loop_
_atom_site_label
_atom_site_type_symbol
_atom_site_fract_x
_atom_site_fract_y
_atom_site_fract_z
_atom_site_U_iso_or_equiv
_atom_site_adp_type
_atom_site_occupancy
_atom_site_site_symmetry_order
_atom_site_calc_flag
_atom_site_refinement_flags_posn
Ta Ta 0.97834(2) 0.26318(2) 0.21673(2) 0.01464(4) Uani 1 1 d .
P P 0.81729(8) 0.13046(6) 0.26706(6) 0.01680(17) Uani 1 1 d .
Si1 Si 1.27375(9) 0.37801(8) 0.22484(8) 0.0232(2) Uani 1 1 d .
Si2 Si 0.79340(9) 0.23904(7) -0.05450(7) 0.0214(2) Uani 1 1 d .
N1 N 1.0643(2) 0.1772(2) 0.2803(2) 0.0177(6) Uani 1 1 d .
N2 N 0.9785(3) 0.3506(2) 0.3269(2) 0.0199(6) Uani 1 1 d .
C1 C 0.9761(3) 0.1115(3) 0.1795(3) 0.0199(7) Uani 1 1 d .
H1 H 1.009(3) 0.105(3) 0.133(3) 0.024 Uiso 1 1 d R
C2 C 0.8836(3) 0.0133(2) 0.1693(2) 0.0187(7) Uani 1 1 d .
C3 C 0.8075(3) 0.0088(2) 0.2149(2) 0.0188(7) Uani 1 1 d .
C4 C 0.7222(3) -0.0838(3) 0.2074(3) 0.0235(7) Uani 1 1 d .
H4 H 0.6725 -0.0859 0.2393 0.028 Uiso 1 1 calc R
C5 C 0.7101(3) -0.1725(3) 0.1534(3) 0.0287(8) Uani 1 1 d .
H5 H 0.6532 -0.2355 0.1492 0.034 Uiso 1 1 calc R
C6 C 0.7818(3) -0.1686(3) 0.1055(3) 0.0281(8) Uani 1 1 d .
H6 H 0.7716 -0.2291 0.0665 0.034 Uiso 1 1 calc R
C7 C 0.8680(3) -0.0774(3) 0.1140(3) 0.0251(8) Uani 1 1 d .
H7 H 0.9173 -0.0764 0.0818 0.030 Uiso 1 1 calc R
C8 C 1.1547(3) 0.1571(2) 0.3610(2) 0.0169(6) Uani 1 1 d .
C9 C 1.2207(3) 0.2232(3) 0.4587(2) 0.0202(7) Uani 1 1 d .
H9 H 1.2025 0.2800 0.4699 0.024 Uiso 1 1 calc R
C10 C 1.3123(3) 0.2071(3) 0.5393(3) 0.0251(8) Uani 1 1 d .
C11 C 1.3386(3) 0.1236(3) 0.5222(3) 0.0272(8) Uani 1 1 d .
H11 H 1.4017 0.1124 0.5774 0.033 Uiso 1 1 calc R
C12 C 1.2741(3) 0.0563(3) 0.4258(3) 0.0248(7) Uani 1 1 d .
C13 C 1.1818(3) 0.0737(3) 0.3450(3) 0.0221(7) Uani 1 1 d .
H13 H 1.1372 0.0284 0.2787 0.026 Uiso 1 1 calc R
C14 C 1.3832(4) 0.2798(3) 0.6444(3) 0.0403(10) Uani 1 1 d .
H14A H 1.4170 0.3485 0.6386 0.060 Uiso 1 1 calc GR
H14B H 1.4514 0.2626 0.6898 0.060 Uiso 1 1 calc GR
H14C H 1.3272 0.2755 0.6730 0.060 Uiso 1 1 calc GR
C15 C 1.2998(4) -0.0363(3) 0.4086(3) 0.0344(9) Uani 1 1 d .
H15A H 1.3756 -0.0311 0.4687 0.052 Uiso 1 1 calc GR
H15B H 1.3107 -0.0414 0.3477 0.052 Uiso 1 1 calc GR
H15C H 1.2298 -0.0964 0.3983 0.052 Uiso 1 1 calc GR
C16 C 0.9362(3) 0.3425(3) 0.4047(3) 0.0246(8) Uani 1 1 d .
H16A H 0.8466 0.3294 0.3703 0.029 Uiso 1 1 calc R
H16B H 0.9809 0.4082 0.4564 0.029 Uiso 1 1 calc R
C17 C 0.9548(3) 0.2615(2) 0.4600(3) 0.0199(7) Uani 1 1 d .
C18 C 0.9015(3) 0.1594(2) 0.4067(2) 0.0180(7) Uani 1 1 d .
C19 C 0.9175(3) 0.0875(3) 0.4612(3) 0.0238(7) Uani 1 1 d .
H19 H 0.8811 0.0185 0.4254 0.029 Uiso 1 1 calc R
C20 C 0.9865(4) 0.1159(3) 0.5683(3) 0.0293(8) Uani 1 1 d .
H20 H 0.9972 0.0665 0.6053 0.035 Uiso 1 1 calc R
C21 C 1.0390(4) 0.2158(3) 0.6199(3) 0.0318(9) Uani 1 1 d .
H21 H 1.0870 0.2353 0.6927 0.038 Uiso 1 1 calc R
C22 C 1.0225(3) 0.2880(3) 0.5669(3) 0.0285(8) Uani 1 1 d .
H22 H 1.0577 0.3565 0.6037 0.034 Uiso 1 1 calc R
C23 C 1.0262(3) 0.4532(2) 0.3196(3) 0.0231(7) Uani 1 1 d .
C24 C 0.9537(4) 0.4869(3) 0.2411(3) 0.0275(8) Uani 1 1 d .
H24 H 0.8697 0.4441 0.1945 0.033 Uiso 1 1 calc R
C25 C 1.0046(4) 0.5842(3) 0.2306(3) 0.0346(9) Uani 1 1 d .
C26 C 1.1260(4) 0.6446(3) 0.3000(3) 0.0387(10) Uani 1 1 d .
H26 H 1.1608 0.7098 0.2923 0.046 Uiso 1 1 calc R
C27 C 1.1997(4) 0.6152(3) 0.3800(3) 0.0376(10) Uani 1 1 d .
C28 C 1.1483(4) 0.5182(3) 0.3886(3) 0.0304(8) Uani 1 1 d .
H28 H 1.1979 0.4959 0.4428 0.036 Uiso 1 1 calc R
C29 C 0.9270(5) 0.6192(3) 0.1437(4) 0.0479(12) Uani 1 1 d .
H29A H 0.9183 0.5864 0.0793 0.072 Uiso 1 1 calc GR
H29B H 0.9675 0.6924 0.1572 0.072 Uiso 1 1 calc GR
H29C H 0.8447 0.6016 0.1380 0.072 Uiso 1 1 calc GR
C30 C 1.3333(5) 0.6858(4) 0.4546(4) 0.0613(15) Uani 1 1 d .
H30A H 1.3545 0.7474 0.4320 0.092 Uiso 1 1 calc GR
H30B H 1.3888 0.6527 0.4567 0.092 Uiso 1 1 calc GR
H30C H 1.3428 0.7030 0.5233 0.092 Uiso 1 1 calc GR
C31 C 0.6578(3) 0.1080(2) 0.2374(3) 0.0216(7) Uani 1 1 d .
C32 C 0.6242(3) 0.1201(3) 0.3127(3) 0.0308(8) Uani 1 1 d .
H32 H 0.6845 0.1368 0.3831 0.037 Uiso 1 1 calc R
C33 C 0.5026(4) 0.1080(3) 0.2864(4) 0.0404(10) Uani 1 1 d .
H33 H 0.4805 0.1161 0.3385 0.048 Uiso 1 1 calc R
C34 C 0.4150(4) 0.0843(3) 0.1842(4) 0.0385(10) Uani 1 1 d .
H34 H 0.3325 0.0762 0.1663 0.046 Uiso 1 1 calc R
C35 C 0.4462(3) 0.0722(3) 0.1080(3) 0.0329(9) Uani 1 1 d .
H35 H 0.3853 0.0559 0.0378 0.040 Uiso 1 1 calc R
C36 C 0.5665(3) 0.0841(3) 0.1341(3) 0.0278(8) Uani 1 1 d .
H36 H 0.5876 0.0759 0.0813 0.033 Uiso 1 1 calc R
C37 C 1.1061(3) 0.3542(2) 0.1705(3) 0.0201(7) Uani 1 1 d .
H37A H 1.0680 0.3255 0.0958 0.024 Uiso 1 1 calc R
H37B H 1.1030 0.4215 0.1786 0.024 Uiso 1 1 calc R
C38 C 1.3429(4) 0.4681(3) 0.1632(3) 0.0397(10) Uani 1 1 d .
H38A H 1.2959 0.4409 0.0885 0.060 Uiso 1 1 calc GR
H38B H 1.4296 0.4774 0.1880 0.060 Uiso 1 1 calc GR
H38C H 1.3393 0.5330 0.1811 0.060 Uiso 1 1 calc GR
C39 C 1.3660(4) 0.4327(3) 0.3669(3) 0.0386(10) Uani 1 1 d .
H39A H 1.3628 0.4980 0.3838 0.058 Uiso 1 1 calc GR
H39B H 1.4525 0.4417 0.3907 0.058 Uiso 1 1 calc GR
H39C H 1.3312 0.3871 0.4008 0.058 Uiso 1 1 calc GR
C40 C 1.2884(4) 0.2575(3) 0.1944(4) 0.0408(10) Uani 1 1 d .
H40A H 1.2619 0.2124 0.2327 0.061 Uiso 1 1 calc GR
H40B H 1.3751 0.2710 0.2139 0.061 Uiso 1 1 calc GR
H40C H 1.2358 0.2256 0.1205 0.061 Uiso 1 1 calc GR
C41 C 0.8043(3) 0.2216(3) 0.0705(2) 0.0203(7) Uani 1 1 d .
H41A H 0.7562 0.1490 0.0582 0.024 Uiso 1 1 calc R
H41B H 0.7575 0.2575 0.0845 0.024 Uiso 1 1 calc R
C42 C 0.6266(4) 0.1884(3) -0.1582(3) 0.0325(9) Uani 1 1 d .
H42A H 0.5867 0.1166 -0.1642 0.049 Uiso 1 1 calc GR
H42B H 0.6228 0.1974 -0.2237 0.049 Uiso 1 1 calc GR
H42C H 0.5833 0.2248 -0.1407 0.049 Uiso 1 1 calc GR
C43 C 0.8580(4) 0.3760(3) -0.0499(3) 0.0313(9) Uani 1 1 d .
H43A H 0.8149 0.4101 -0.0291 0.047 Uiso 1 1 calc GR
H43B H 0.8460 0.3831 -0.1180 0.047 Uiso 1 1 calc GR
H43C H 0.9469 0.4063 0.0000 0.047 Uiso 1 1 calc GR
C44 C 0.8709(4) 0.1661(3) -0.0929(3) 0.0295(8) Uani 1 1 d .
H44A H 0.9612 0.2001 -0.0495 0.044 Uiso 1 1 calc GR
H44B H 0.8492 0.1624 -0.1650 0.044 Uiso 1 1 calc GR
H44C H 0.8426 0.0979 -0.0842 0.044 Uiso 1 1 calc GR
C51 C 0.6520(4) 0.4431(4) 0.2349(4) 0.0465(11) Uani 1 1 d .
C52 C 0.6081(4) 0.3463(3) 0.1771(4) 0.0438(11) Uani 1 1 d .
H52 H 0.6019 0.2921 0.2088 0.053 Uiso 1 1 calc R
C53 C 0.5727(4) 0.3268(4) 0.0729(4) 0.0510(12) Uani 1 1 d .
H53 H 0.5396 0.2595 0.0337 0.061 Uiso 1 1 calc R
C54 C 0.5854(5) 0.4040(4) 0.0272(4) 0.0587(14) Uani 1 1 d .
H54 H 0.5653 0.3912 -0.0430 0.070 Uiso 1 1 calc R
C55 C 0.6278(6) 0.5016(4) 0.0837(5) 0.0658(15) Uani 1 1 d .
H55 H 0.6337 0.5553 0.0513 0.079 Uiso 1 1 calc R
C56 C 0.6618(5) 0.5214(4) 0.1878(4) 0.0553(13) Uani 1 1 d .
H56 H 0.6915 0.5885 0.2263 0.066 Uiso 1 1 calc R
C57 C 0.6868(5) 0.4629(4) 0.3453(4) 0.0596(14) Uani 1 1 d .
H57A H 0.6193 0.4171 0.3538 0.089 Uiso 1 1 calc GR
H57B H 0.7012 0.5327 0.3708 0.089 Uiso 1 1 calc GR
H57C H 0.7627 0.4518 0.3844 0.089 Uiso 1 1 calc GR

loop_
_atom_site_aniso_label
_atom_site_aniso_U_11
_atom_site_aniso_U_22
_atom_site_aniso_U_33
_atom_site_aniso_U_23
_atom_site_aniso_U_13
_atom_site_aniso_U_12
Ta 0.01379(7) 0.01601(7) 0.01345(7) 0.00452(5) 0.00568(5) 0.00627(5)
P 0.0160(4) 0.0163(4) 0.0175(4) 0.0054(3) 0.0075(3) 0.0065(3)
Si1 0.0173(5) 0.0286(5) 0.0245(5) 0.0107(4) 0.0102(4) 0.0089(4)
Si2 0.0227(5) 0.0190(5) 0.0171(5) 0.0054(4) 0.0053(4) 0.0076(4)
N1 0.0130(13) 0.0207(14) 0.0175(14) 0.0072(11) 0.0040(11) 0.0089(11)
N2 0.0242(15) 0.0166(14) 0.0225(15) 0.0083(11) 0.0124(13) 0.0097(12)
C1 0.0204(17) 0.0249(18) 0.0170(16) 0.0071(14) 0.0085(14) 0.0125(14)
C2 0.0181(16) 0.0207(17) 0.0136(15) 0.0037(13) 0.0029(13) 0.0101(13)
C3 0.0176(16) 0.0191(16) 0.0151(15) 0.0031(13) 0.0045(13) 0.0070(13)
C4 0.0242(18) 0.0235(18) 0.0209(17) 0.0076(14) 0.0088(15) 0.0098(14)
C5 0.030(2) 0.0170(17) 0.029(2) 0.0059(15) 0.0070(16) 0.0069(15)
C6 0.032(2) 0.0216(18) 0.0232(18) 0.0015(14) 0.0072(16) 0.0122(16)
C7 0.0267(19) 0.0271(19) 0.0204(17) 0.0033(14) 0.0079(15) 0.0150(15)
C8 0.0122(15) 0.0185(16) 0.0187(16) 0.0074(13) 0.0067(13) 0.0051(12)
C9 0.0216(17) 0.0211(17) 0.0197(17) 0.0080(13) 0.0092(14) 0.0108(14)
C10 0.0218(18) 0.0267(19) 0.0199(17) 0.0078(14) 0.0056(15) 0.0075(15)
C11 0.0216(18) 0.031(2) 0.0255(19) 0.0145(16) 0.0052(15) 0.0139(15)
C12 0.0214(18) 0.0256(18) 0.0292(19) 0.0116(15) 0.0115(15) 0.0114(15)
C13 0.0208(17) 0.0211(17) 0.0240(18) 0.0065(14) 0.0102(15) 0.0087(14)
C14 0.046(3) 0.042(2) 0.021(2) 0.0063(17) 0.0028(18) 0.023(2)
C15 0.032(2) 0.033(2) 0.039(2) 0.0116(18) 0.0122(19) 0.0196(18)
C16 0.031(2) 0.0215(18) 0.0256(18) 0.0046(14) 0.0169(16) 0.0121(15)
C17 0.0211(17) 0.0226(17) 0.0201(17) 0.0053(13) 0.0134(14) 0.0086(14)
C18 0.0171(16) 0.0213(16) 0.0199(16) 0.0077(13) 0.0111(14) 0.0090(13)
C19 0.0245(18) 0.0260(18) 0.0269(19) 0.0106(15) 0.0146(16) 0.0130(15)
C20 0.033(2) 0.040(2) 0.0265(19) 0.0203(17) 0.0184(17) 0.0204(18)
C21 0.032(2) 0.048(2) 0.0163(17) 0.0107(17) 0.0116(16) 0.0162(18)
C22 0.031(2) 0.030(2) 0.0225(18) 0.0022(15) 0.0139(16) 0.0088(16)
C23 0.033(2) 0.0168(16) 0.0273(18) 0.0049(14) 0.0198(16) 0.0126(15)
C24 0.038(2) 0.0246(19) 0.029(2) 0.0080(15) 0.0200(18) 0.0173(16)
C25 0.055(3) 0.030(2) 0.040(2) 0.0179(18) 0.035(2) 0.024(2)
C26 0.051(3) 0.021(2) 0.052(3) 0.0081(18) 0.036(2) 0.0103(18)
C27 0.042(2) 0.025(2) 0.043(2) -0.0007(18) 0.026(2) 0.0039(18)
C28 0.033(2) 0.0250(19) 0.029(2) 0.0019(16) 0.0133(17) 0.0092(16)
C29 0.065(3) 0.040(3) 0.056(3) 0.026(2) 0.035(3) 0.031(2)
C30 0.050(3) 0.034(3) 0.074(4) -0.003(2) 0.027(3) -0.005(2)
C31 0.0173(16) 0.0159(16) 0.0293(19) 0.0057(14) 0.0097(15) 0.0059(13)
C32 0.0258(19) 0.031(2) 0.036(2) 0.0050(17) 0.0155(17) 0.0110(16)
C33 0.031(2) 0.036(2) 0.059(3) 0.002(2) 0.030(2) 0.0111(18)
C34 0.0189(19) 0.024(2) 0.064(3) -0.0002(19) 0.016(2) 0.0064(15)
C35 0.0213(19) 0.0200(18) 0.044(2) 0.0027(17) 0.0065(18) 0.0071(15)
C36 0.0191(18) 0.0213(18) 0.035(2) 0.0058(15) 0.0089(16) 0.0043(14)
C37 0.0178(16) 0.0201(17) 0.0200(17) 0.0056(13) 0.0092(14) 0.0047(13)
C38 0.022(2) 0.052(3) 0.045(3) 0.027(2) 0.0167(19) 0.0116(18)
C39 0.022(2) 0.047(3) 0.032(2) 0.0085(19) 0.0057(17) 0.0067(18)
C40 0.036(2) 0.048(3) 0.056(3) 0.020(2) 0.031(2) 0.024(2)
C41 0.0219(17) 0.0207(17) 0.0188(16) 0.0073(13) 0.0084(14) 0.0108(14)
C42 0.033(2) 0.031(2) 0.0240(19) 0.0089(16) 0.0047(17) 0.0136(17)
C43 0.036(2) 0.0254(19) 0.028(2) 0.0110(16) 0.0117(17) 0.0115(16)
C44 0.031(2) 0.028(2) 0.0259(19) 0.0032(15) 0.0128(17) 0.0093(16)
C51 0.039(3) 0.045(3) 0.062(3) 0.009(2) 0.031(2) 0.016(2)
C52 0.037(2) 0.042(3) 0.053(3) 0.011(2) 0.023(2) 0.017(2)
C53 0.047(3) 0.042(3) 0.055(3) 0.010(2) 0.022(2) 0.012(2)
C54 0.061(3) 0.046(3) 0.057(3) 0.007(2) 0.029(3) 0.008(2)
C55 0.083(4) 0.048(3) 0.072(4) 0.020(3) 0.046(3) 0.020(3)
C56 0.061(3) 0.042(3) 0.067(3) 0.009(2) 0.040(3) 0.014(2)
C57 0.056(3) 0.063(3) 0.061(3) 0.008(3) 0.031(3) 0.023(3)

loop_
_atom_type_symbol
_atom_type_description
_atom_type_scat_dispersion_real
_atom_type_scat_dispersion_imag
_atom_type_scat_source
C C 0.0033 0.0016 'International Tables Vol C Tables 4.2.6.8 and 6.1.1.4'
H H 0.0000 0.0000 'International Tables Vol C Tables 4.2.6.8 and 6.1.1.4'
N N 0.0061 0.0033 'International Tables Vol C Tables 4.2.6.8 and 6.1.1.4'
P P 0.1023 0.0942 'International Tables Vol C Tables 4.2.6.8 and 6.1.1.4'
Si Si 0.0817 0.0704 'International Tables Vol C Tables 4.2.6.8 and 6.1.1.4'
Ta Ta -0.7052 6.5227 'International Tables Vol C Tables 4.2.6.8 and 6.1.1.4'

loop_
_exptl_crystal_face_index_h
_exptl_crystal_face_index_k
_exptl_crystal_face_index_l
_exptl_crystal_face_perp_dist
_exptl_oxdiff_crystal_face_indexfrac_h
_exptl_oxdiff_crystal_face_indexfrac_k
_exptl_oxdiff_crystal_face_indexfrac_l
_exptl_oxdiff_crystal_face_x
_exptl_oxdiff_crystal_face_y
_exptl_oxdiff_crystal_face_z
15 -12 -14 0.0379 15.0210 -12.0178 -14.0173 0.0993 0.0179 -0.9897
-5 -5 21 0.0565 -5.0091 -5.0031 21.0204 -0.9077 -0.1782 0.4263
-11 18 -4 0.0510 -11.0136 18.0224 -3.9996 0.7257 0.0852 0.6764
-15 13 13 0.0266 -15.0209 13.0188 13.0166 -0.0342 -0.0248 0.9955
-9 -11 -1 0.0311 -9.0092 -11.0082 -1.0072 -0.1613 0.9974 -0.0695
-7 -14 14 0.0635 -7.0094 -14.0118 14.0088 -0.8469 0.5150 0.1033
7 14 -14 0.0635 7.0094 14.0118 -14.0088 0.8469 -0.5150 -0.1033
7 12 2 0.0460 7.0067 12.0100 2.0083 0.1666 -0.9488 0.1684

loop_
_geom_angle_atom_site_label_1
_geom_angle_atom_site_label_2
_geom_angle_atom_site_label_3
_geom_angle
N1 Ta P 75.66(8)
N1 Ta N2 107.78(11)
N1 Ta C1 39.63(11)
N1 Ta C37 100.46(12)
N1 Ta C41 128.85(12)
N2 Ta P 76.26(8)
N2 Ta C1 138.83(12)
N2 Ta C37 109.15(12)
N2 Ta C41 110.22(12)
C1 Ta P 71.57(9)
C37 Ta P 174.26(9)
C37 Ta C1 102.73(13)
C37 Ta C41 98.08(12)
C41 Ta P 81.47(9)
C41 Ta C1 89.85(12)
C3 P Ta 103.11(11)
C3 P C18 108.71(15)
C3 P C31 104.13(15)
C18 P Ta 104.45(11)
C18 P C31 103.72(15)
C31 P Ta 131.49(11)
C37 Si1 C38 109.06(17)
C37 Si1 C39 113.57(17)
C39 Si1 C38 108.0(2)
C40 Si1 C37 109.12(18)
C40 Si1 C38 108.4(2)
C40 Si1 C39 108.6(2)
C41 Si2 C42 110.69(17)
C41 Si2 C43 111.21(16)
C41 Si2 C44 109.38(16)
C42 Si2 C44 107.24(17)
C43 Si2 C42 105.22(17)
C43 Si2 C44 112.96(18)
C1 N1 Ta 79.38(17)
C8 N1 Ta 153.7(2)
C8 N1 C1 126.9(3)
C16 N2 Ta 140.2(2)
C23 N2 Ta 106.7(2)
C23 N2 C16 112.8(3)
Ta C1 H1 113(2)
N1 C1 Ta 60.99(16)
N1 C1 H1 116(2)
N1 C1 C2 118.9(3)
C2 C1 Ta 127.7(2)
C2 C1 H1 111(2)
C3 C2 C1 120.6(3)
C7 C2 C1 121.7(3)
C7 C2 C3 117.8(3)
C2 C3 P 114.3(2)
C4 C3 P 124.5(3)
C4 C3 C2 120.8(3)
C3 C4 H4 119.9
C5 C4 C3 120.2(3)
C5 C4 H4 119.9
C4 C5 H5 120.2
C4 C5 C6 119.5(3)
C6 C5 H5 120.2
C5 C6 H6 119.6
C7 C6 C5 120.7(3)
C7 C6 H6 119.6
C2 C7 H7 119.5
C6 C7 C2 121.1(3)
C6 C7 H7 119.5
C9 C8 N1 119.2(3)
C13 C8 N1 121.4(3)
C13 C8 C9 119.3(3)
C8 C9 H9 119.6
C10 C9 C8 120.9(3)
C10 C9 H9 119.6
C9 C10 C11 119.2(3)
C9 C10 C14 120.1(3)
C11 C10 C14 120.7(3)
C10 C11 H11 119.4
C12 C11 C10 121.2(3)
C12 C11 H11 119.4
C11 C12 C13 118.9(3)
C11 C12 C15 120.9(3)
C13 C12 C15 120.1(3)
C8 C13 C12 120.5(3)
C8 C13 H13 119.7
C12 C13 H13 119.7
C10 C14 H14A 109.5
C10 C14 H14B 109.5
C10 C14 H14C 109.5
H14A C14 H14B 109.5
H14A C14 H14C 109.5
H14B C14 H14C 109.5
C12 C15 H15A 109.5
C12 C15 H15B 109.5
C12 C15 H15C 109.5
H15A C15 H15B 109.5
H15A C15 H15C 109.5
H15B C15 H15C 109.5
N2 C16 H16A 108.5
N2 C16 H16B 108.5
N2 C16 C17 115.3(3)
H16A C16 H16B 107.5
C17 C16 H16A 108.5
C17 C16 H16B 108.5
C18 C17 C16 121.8(3)
C22 C17 C16 119.2(3)
C22 C17 C18 118.9(3)
C17 C18 P 116.6(2)
C19 C18 P 123.7(3)
C19 C18 C17 119.6(3)
C18 C19 H19 119.8
C18 C19 C20 120.4(3)
C20 C19 H19 119.8
C19 C20 H20 120.1
C21 C20 C19 119.7(3)
C21 C20 H20 120.1
C20 C21 H21 119.7
C20 C21 C22 120.5(3)
C22 C21 H21 119.7
C17 C22 H22 119.6
C21 C22 C17 120.8(3)
C21 C22 H22 119.6
C24 C23 N2 121.0(3)
C24 C23 C28 118.8(3)
C28 C23 N2 120.0(3)
C23 C24 H24 119.9
C23 C24 C25 120.3(4)
C25 C24 H24 119.9
C24 C25 C29 120.1(4)
C26 C25 C24 118.4(4)
C26 C25 C29 121.5(4)
C25 C26 H26 118.4
C27 C26 C25 123.2(4)
C27 C26 H26 118.4
C26 C27 C28 117.7(4)
C26 C27 C30 120.6(4)
C28 C27 C30 121.7(4)
C23 C28 C27 121.6(4)
C23 C28 H28 119.2
C27 C28 H28 119.2
C25 C29 H29A 109.5
C25 C29 H29B 109.5
C25 C29 H29C 109.5
H29A C29 H29B 109.5
H29A C29 H29C 109.5
H29B C29 H29C 109.5
C27 C30 H30A 109.5
C27 C30 H30B 109.5
C27 C30 H30C 109.5
H30A C30 H30B 109.5
H30A C30 H30C 109.5
H30B C30 H30C 109.5
C32 C31 P 122.9(3)
C32 C31 C36 118.1(3)
C36 C31 P 118.8(3)
C31 C32 H32 119.6
C31 C32 C33 120.9(4)
C33 C32 H32 119.6
C32 C33 H33 120.2
C34 C33 C32 119.6(4)
C34 C33 H33 120.2
C33 C34 H34 119.7
C35 C34 C33 120.7(4)
C35 C34 H34 119.7
C34 C35 H35 120.1
C34 C35 C36 119.7(4)
C36 C35 H35 120.1
C31 C36 H36 119.5
C35 C36 C31 121.0(4)
C35 C36 H36 119.5
Ta C37 H37A 105.7
Ta C37 H37B 105.7
Si1 C37 Ta 126.56(17)
Si1 C37 H37A 105.7
Si1 C37 H37B 105.7
H37A C37 H37B 106.1
Si1 C38 H38A 109.5
Si1 C38 H38B 109.5
Si1 C38 H38C 109.5
H38A C38 H38B 109.5
H38A C38 H38C 109.5
H38B C38 H38C 109.5
Si1 C39 H39A 109.5
Si1 C39 H39B 109.5
Si1 C39 H39C 109.5
H39A C39 H39B 109.5
H39A C39 H39C 109.5
H39B C39 H39C 109.5
Si1 C40 H40A 109.5
Si1 C40 H40B 109.5
Si1 C40 H40C 109.5
H40A C40 H40B 109.5
H40A C40 H40C 109.5
H40B C40 H40C 109.5
Ta C41 H41A 105.9
Ta C41 H41B 105.9
Si2 C41 Ta 125.71(17)
Si2 C41 H41A 105.9
Si2 C41 H41B 105.9
H41A C41 H41B 106.2
Si2 C42 H42A 109.5
Si2 C42 H42B 109.5
Si2 C42 H42C 109.5
H42A C42 H42B 109.5
H42A C42 H42C 109.5
H42B C42 H42C 109.5
Si2 C43 H43A 109.5
Si2 C43 H43B 109.5
Si2 C43 H43C 109.5
H43A C43 H43B 109.5
H43A C43 H43C 109.5
H43B C43 H43C 109.5
Si2 C44 H44A 109.5
Si2 C44 H44B 109.5
Si2 C44 H44C 109.5
H44A C44 H44B 109.5
H44A C44 H44C 109.5
H44B C44 H44C 109.5
C52 C51 C56 118.9(5)
C52 C51 C57 120.6(5)
C56 C51 C57 120.5(5)
C51 C52 H52 119.5
C51 C52 C53 121.0(5)
C53 C52 H52 119.5
C52 C53 H53 119.9
C54 C53 C52 120.2(5)
C54 C53 H53 119.9
C53 C54 H54 120.2
C53 C54 C55 119.6(5)
C55 C54 H54 120.2
C54 C55 H55 119.8
C54 C55 C56 120.4(5)
C56 C55 H55 119.8
C51 C56 C55 119.9(5)
C51 C56 H56 120.1
C55 C56 H56 120.1
C51 C57 H57A 109.5
C51 C57 H57B 109.5
C51 C57 H57C 109.5
H57A C57 H57B 109.5
H57A C57 H57C 109.5
H57B C57 H57C 109.5

loop_
_geom_bond_atom_site_label_1
_geom_bond_atom_site_label_2
_geom_bond_distance
Ta P 2.7687(8)
Ta N1 1.970(3)
Ta N2 1.994(3)
Ta C1 2.214(3)
Ta C37 2.170(3)
Ta C41 2.213(3)
P C3 1.814(3)
P C18 1.821(3)
P C31 1.831(3)
Si1 C37 1.864(3)
Si1 C38 1.876(4)
Si1 C39 1.868(4)
Si1 C40 1.861(4)
Si2 C41 1.856(3)
Si2 C42 1.879(4)
Si2 C43 1.875(4)
Si2 C44 1.885(4)
N1 C1 1.437(4)
N1 C8 1.406(4)
N2 C16 1.483(4)
N2 C23 1.452(4)
C1 H1 0.97(4)
C1 C2 1.485(5)
C2 C3 1.413(5)
C2 C7 1.401(5)
C3 C4 1.400(5)
C4 H4 0.9500
C4 C5 1.387(5)
C5 H5 0.9500
C5 C6 1.391(5)
C6 H6 0.9500
C6 C7 1.386(5)
C7 H7 0.9500
C8 C9 1.396(4)
C8 C13 1.395(5)
C9 H9 0.9500
C9 C10 1.381(5)
C10 C11 1.395(5)
C10 C14 1.511(5)
C11 H11 0.9500
C11 C12 1.389(5)
C12 C13 1.398(5)
C12 C15 1.515(5)
C13 H13 0.9500
C14 H14A 0.9800
C14 H14B 0.9800
C14 H14C 0.9800
C15 H15A 0.9800
C15 H15B 0.9800
C15 H15C 0.9800
C16 H16A 0.9900
C16 H16B 0.9900
C16 C17 1.515(5)
C17 C18 1.408(5)
C17 C22 1.394(5)
C18 C19 1.388(5)
C19 H19 0.9500
C19 C20 1.396(5)
C20 H20 0.9500
C20 C21 1.375(6)
C21 H21 0.9500
C21 C22 1.380(5)
C22 H22 0.9500
C23 C24 1.392(5)
C23 C28 1.392(5)
C24 H24 0.9500
C24 C25 1.408(5)
C25 C26 1.373(6)
C25 C29 1.506(6)
C26 H26 0.9500
C26 C27 1.373(6)
C27 C28 1.394(5)
C27 C30 1.520(6)
C28 H28 0.9500
C29 H29A 0.9800
C29 H29B 0.9800
C29 H29C 0.9800
C30 H30A 0.9800
C30 H30B 0.9800
C30 H30C 0.9800
C31 C32 1.390(5)
C31 C36 1.406(5)
C32 H32 0.9500
C32 C33 1.399(5)
C33 H33 0.9500
C33 C34 1.381(6)
C34 H34 0.9500
C34 C35 1.380(6)
C35 H35 0.9500
C35 C36 1.385(5)
C36 H36 0.9500
C37 H37A 0.9900
C37 H37B 0.9900
C38 H38A 0.9800
C38 H38B 0.9800
C38 H38C 0.9800
C39 H39A 0.9800
C39 H39B 0.9800
C39 H39C 0.9800
C40 H40A 0.9800
C40 H40B 0.9800
C40 H40C 0.9800
C41 H41A 0.9900
C41 H41B 0.9900
C42 H42A 0.9800
C42 H42B 0.9800
C42 H42C 0.9800
C43 H43A 0.9800
C43 H43B 0.9800
C43 H43C 0.9800
C44 H44A 0.9800
C44 H44B 0.9800
C44 H44C 0.9800
C51 C52 1.382(6)
C51 C56 1.385(7)
C51 C57 1.484(7)
C52 H52 0.9500
C52 C53 1.392(7)
C53 H53 0.9500
C53 C54 1.361(7)
C54 H54 0.9500
C54 C55 1.388(7)
C55 H55 0.9500
C55 C56 1.396(7)
C56 H56 0.9500
C57 H57A 0.9800
C57 H57B 0.9800
C57 H57C 0.9800

loop_
_geom_torsion_atom_site_label_1
_geom_torsion_atom_site_label_2
_geom_torsion_atom_site_label_3
_geom_torsion_atom_site_label_4
_geom_torsion
Ta P C3 C2 2.5(3)
Ta P C3 C4 -169.9(3)
Ta P C18 C17 49.6(3)
Ta P C18 C19 -128.9(3)
Ta P C31 C32 -120.0(3)
Ta P C31 C36 55.5(3)
Ta N1 C1 C2 -119.6(3)
Ta N1 C8 C9 12.4(7)
Ta N1 C8 C13 -166.1(4)
Ta N2 C16 C17 40.9(5)
Ta N2 C23 C24 74.4(3)
Ta N2 C23 C28 -102.2(3)
Ta C1 C2 C3 -20.8(4)
Ta C1 C2 C7 158.7(3)
P C3 C4 C5 170.9(3)
P C18 C19 C20 178.0(3)
P C31 C32 C33 176.1(3)
P C31 C36 C35 -176.1(3)
N1 C1 C2 C3 53.3(4)
N1 C1 C2 C7 -127.2(3)
N1 C8 C9 C10 -178.5(3)
N1 C8 C13 C12 178.5(3)
N2 C16 C17 C18 -58.6(4)
N2 C16 C17 C22 124.0(3)
N2 C23 C24 C25 -175.1(3)
N2 C23 C28 C27 175.9(3)
C1 N1 C8 C9 -170.6(3)
C1 N1 C8 C13 10.8(5)
C1 C2 C3 P 8.7(4)
C1 C2 C3 C4 -178.6(3)
C1 C2 C7 C6 179.7(3)
C2 C3 C4 C5 -1.0(5)
C3 P C18 C17 159.1(2)
C3 P C18 C19 -19.3(3)
C3 P C31 C32 117.6(3)
C3 P C31 C36 -66.9(3)
C3 C2 C7 C6 -0.8(5)
C3 C4 C5 C6 -1.0(5)
C4 C5 C6 C7 2.2(5)
C5 C6 C7 C2 -1.2(5)
C7 C2 C3 P -170.8(2)
C7 C2 C3 C4 1.9(5)
C8 N1 C1 Ta -178.6(3)
C8 N1 C1 C2 61.8(4)
C8 C9 C10 C11 0.1(5)
C8 C9 C10 C14 179.7(3)
C9 C8 C13 C12 0.0(5)
C9 C10 C11 C12 -0.3(6)
C10 C11 C12 C13 0.3(5)
C10 C11 C12 C15 -177.7(3)
C11 C12 C13 C8 -0.1(5)
C13 C8 C9 C10 0.1(5)
C14 C10 C11 C12 -179.9(4)
C15 C12 C13 C8 177.9(3)
C16 N2 C23 C24 -100.6(4)
C16 N2 C23 C28 82.8(4)
C16 C17 C18 P 3.9(4)
C16 C17 C18 C19 -177.5(3)
C16 C17 C22 C21 178.5(3)
C17 C18 C19 C20 -0.4(5)
C18 P C3 C2 -107.9(3)
C18 P C3 C4 79.7(3)
C18 P C31 C32 3.9(3)
C18 P C31 C36 179.4(3)
C18 C17 C22 C21 1.0(5)
C18 C19 C20 C21 0.0(5)
C19 C20 C21 C22 0.9(6)
C20 C21 C22 C17 -1.4(6)
C22 C17 C18 P -178.7(3)
C22 C17 C18 C19 -0.1(5)
C23 N2 C16 C17 -146.6(3)
C23 C24 C25 C26 -0.6(5)
C23 C24 C25 C29 178.2(3)
C24 C23 C28 C27 -0.8(5)
C24 C25 C26 C27 -1.0(6)
C25 C26 C27 C28 1.7(6)
C25 C26 C27 C30 -179.6(4)
C26 C27 C28 C23 -0.8(6)
C28 C23 C24 C25 1.5(5)
C29 C25 C26 C27 -179.8(4)
C30 C27 C28 C23 -179.4(4)
C31 P C3 C2 142.0(2)
C31 P C3 C4 -30.4(3)
C31 P C18 C17 -90.5(3)
C31 P C18 C19 91.0(3)
C31 C32 C33 C34 -0.4(6)
C32 C31 C36 C35 -0.4(5)
C32 C33 C34 C35 0.1(6)
C33 C34 C35 C36 0.0(6)
C34 C35 C36 C31 0.2(5)
C36 C31 C32 C33 0.5(5)
C38 Si1 C37 Ta -176.5(2)
C39 Si1 C37 Ta -56.0(3)
C40 Si1 C37 Ta 65.3(3)
C42 Si2 C41 Ta 177.93(19)
C43 Si2 C41 Ta -65.5(2)
C44 Si2 C41 Ta 60.0(2)
C51 C52 C53 C54 2.5(7)
C52 C51 C56 C55 -0.2(7)
C52 C53 C54 C55 -3.3(8)
C53 C54 C55 C56 2.4(9)
C54 C55 C56 C51 -0.6(8)
C56 C51 C52 C53 -0.7(7)
C57 C51 C52 C53 178.5(4)
C57 C51 C56 C55 -179.4(5)
